data_2012424
loop_
_publ_author_name
'Cheng, Ya-Qian'
'Hu, Mao-Lin'
'Wang, Shun'
'Ye, Ming-De'

_publ_section_title
;
 \m~1,3~-Azido-diazidotetrakis(1,10-phenanthroline)dicopper(II) azide
 tetrahydrate
;
_journal_issue 1
_journal_name_full 'Acta Crystallographica Section C'
_journal_page_first m12
_journal_page_last m13
_journal_paper_doi 10.1107/S0108270101016948
_journal_volume 58
_journal_year 2002
_chemical_formula_iupac '[Cu(C12H8N2)2(N3)],N3,2H2O'
_chemical_formula_moiety 'C24 H16 Cu N7,N3,2(H2O)'
_chemical_formula_sum 'C24 H20 Cu N10 O2'
_chemical_formula_weight 544.04
_chemical_name_systematic
;
Diazido \m~1,3~-azidotetra(1,10-phenanthroline)
diCopper(II) azide tetrahydrate
;
_space_group_IT_number 2
_symmetry_cell_setting triclinic
_symmetry_space_group_name_Hall '-P 1'
_symmetry_space_group_name_H-M 'P -1'
_atom_sites_solution_hydrogens geom
_atom_sites_solution_primary direct
_atom_sites_solution_secondary difmap
_audit_creation_method SHELXL-97
_cell_angle_alpha 80.810(10)
_cell_angle_beta 71.740(10)
_cell_angle_gamma 84.600(10)
_cell_formula_units_Z 2
_cell_length_a 8.676(5)
_cell_length_b 11.843(8)
_cell_length_c 12.279(8)
_cell_measurement_temperature 293(2)
_cell_measurement_theta_max 24.26
_cell_measurement_theta_min 1.47
_cell_volume 1181.4(13)
_computing_cell_refinement SMART1000
_computing_data_collection 'SMART1000 (Bruker, 1998)'
_computing_data_reduction 'SAINT (Bruker, 1998)'
_computing_molecular_graphics 'SHELXTL (Sheldrick, 1998)'
_computing_publication_material SHELXL97
_computing_structure_refinement 'SHELXL97 (Sheldrick, 1997)'
_computing_structure_solution 'SHELXS97 (Sheldrick, 1997)'
_diffrn_ambient_temperature 293(2)
_diffrn_measured_fraction_theta_full .988
_diffrn_measured_fraction_theta_max .988
_diffrn_measurement_device_type 'CCD area detector'
_diffrn_measurement_method '\w scans'
_diffrn_radiation_monochromator graphite
_diffrn_radiation_source 'fine-focus sealed tube'
_diffrn_radiation_type MoK\a
_diffrn_radiation_wavelength .71073
_diffrn_reflns_av_R_equivalents .0213
_diffrn_reflns_av_sigmaI/netI .0488
_diffrn_reflns_limit_h_max 10
_diffrn_reflns_limit_h_min -9
_diffrn_reflns_limit_k_max 13
_diffrn_reflns_limit_k_min -14
_diffrn_reflns_limit_l_max 12
_diffrn_reflns_limit_l_min -14
_diffrn_reflns_number 6191
_diffrn_reflns_theta_full 25.04
_diffrn_reflns_theta_max 25.04
_diffrn_reflns_theta_min 1.74
_diffrn_standards_decay_% none
_diffrn_standards_number '50 standard frames at start and end'
_exptl_absorpt_coefficient_mu .970
_exptl_absorpt_correction_T_max .890
_exptl_absorpt_correction_T_min .858
_exptl_absorpt_correction_type empirical
_exptl_absorpt_process_details '(SADABS; Sheldrick 1996)'
_exptl_crystal_colour 'dark green'
_exptl_crystal_density_diffrn 1.529
_exptl_crystal_density_method 'not measured'
_exptl_crystal_description block
_exptl_crystal_F_000 558
_exptl_crystal_size_max .20
_exptl_crystal_size_mid .15
_exptl_crystal_size_min .12
_refine_diff_density_max .366
_refine_diff_density_min -.429
_refine_ls_extinction_method none
_refine_ls_goodness_of_fit_ref 1.028
_refine_ls_hydrogen_treatment mixed
_refine_ls_matrix_type full
_refine_ls_number_parameters 337
_refine_ls_number_reflns 4133
_refine_ls_number_restraints 0
_refine_ls_restrained_S_all 1.028
_refine_ls_R_factor_all .0650
_refine_ls_R_factor_gt .0458
_refine_ls_shift/su_max .000
_refine_ls_shift/su_mean .000
_refine_ls_structure_factor_coef Fsqd
_refine_ls_weighting_details 'w=1/[\s^2^(Fo^2^)+(0.0587P)^2^+0.7136P] where P=(Fo^2^+2Fc^2^)/3'
_refine_ls_weighting_scheme calc
_refine_ls_wR_factor_gt .1078
_refine_ls_wR_factor_ref .1209
_reflns_number_gt 3239
_reflns_number_total 4133
_reflns_threshold_expression I>2\s(I)
_cod_data_source_file de1175.cif
_cod_data_source_block I
_cod_depositor_comments
;
The following automatic conversions were performed:

'_refine_ls_weighting_scheme' value 'calc
w=1/[\s^2^(Fo^2^)+(0.0587P)^2^+0.7136P] where P=(Fo^2^+2Fc^2^)/3' was
changed to 'calc'. New tag '_refine_ls_weighting_details' was
created. The value of the new tag was set to
'w=1/[\s^2^(Fo^2^)+(0.0587P)^2^+0.7136P] where P=(Fo^2^+2Fc^2^)/3'.

Automatic conversion script
Id: cif_fix_values 3143 2015-03-26 13:38:13Z robertas 

2017-04-24
Z value and formula fixed to values more according to usual
chemical conventions.                 miguel
;
_cod_original_formula_sum 'C48 H40 Cu2 N20 O4'
_cod_original_formula_weight 1088.08
_cod_original_formula_moiety 'C48 H32 Cu2 N17,N3,4(H2O)'
_cod_original_formula_units_Z 1
_cod_original_sg_symbol_H-M P-1
_cod_database_code 2012424
_cod_database_fobs_code 2012424

loop_
_symmetry_equiv_pos_as_xyz
'x, y, z'
'-x, -y, -z'

loop_
_atom_site_label
_atom_site_fract_x
_atom_site_fract_y
_atom_site_fract_z
_atom_site_U_iso_or_equiv
_atom_site_adp_type
_atom_site_calc_flag
_atom_site_refinement_flags
_atom_site_occupancy
_atom_site_disorder_assembly
_atom_site_disorder_group
_atom_site_type_symbol
Cu1 .12897(5) .26244(4) .36525(3) .04023(16) Uani d . 1 . . Cu
N1 .0460(4) .0373(3) .4007(4) .0671(10) Uani d . 1 . . N
N2 .0000 .0000 .5000 .0552(12) Uani d S 1 . . N
N3 -.1025(4) .3100(3) .4176(3) .0519(8) Uani d . 1 . . N
N4 -.1658(4) .3764(3) .3619(3) .0631(9) Uani d . 1 . . N
N5 -.2339(7) .4393(6) .3104(4) .143(3) Uani d . 1 . . N
N6 .1401(3) .2288(2) .5283(2) .0378(6) Uani d . 1 . . N
N7 .3610(3) .1903(2) .3309(2) .0373(6) Uani d . 1 . . N
N8 .2513(4) .4353(3) .3252(2) .0444(7) Uani d . 1 . . N
N9 .1444(3) .3108(3) .1971(2) .0414(7) Uani d . 1 . . N
N10 .1188(7) -.0298(6) .0179(4) .122(2) Uani d . 1 . . N
N11 .0000 .0000 .0000 .0647(13) Uani d S 1 . . N
C1 .0247(4) .2452(3) .6260(3) .0485(9) Uani d . 1 . . C
H1A -.0821 .2713 .6225 .080 Uiso d R 1 . . H
C2 .0546(5) .2263(4) .7328(3) .0570(10) Uani d . 1 . . C
H2A -.0317 .2387 .8019 .080 Uiso d R 1 . . H
C3 .2056(5) .1903(4) .7385(3) .0540(10) Uani d . 1 . . C
H3A .2275 .1768 .8115 .080 Uiso d R 1 . . H
C4 .3316(4) .1724(3) .6369(3) .0410(8) Uani d . 1 . . C
C5 .2910(4) .1926(3) .5339(3) .0346(7) Uani d . 1 . . C
C6 .4114(4) .1739(3) .4268(3) .0362(7) Uani d . 1 . . C
C7 .5701(4) .1392(3) .4262(3) .0417(8) Uani d . 1 . . C
C8 .6827(4) .1209(3) .3181(3) .0511(9) Uani d . 1 . . C
H8A .7940 .0989 .3124 .080 Uiso d R 1 . . H
C9 .6312(5) .1356(3) .2223(4) .0568(10) Uani d . 1 . . C
H9A .7068 .1222 .1490 .080 Uiso d R 1 . . H
C10 .4690(4) .1699(3) .2317(3) .0478(9) Uani d . 1 . . C
H10A .4347 .1794 .1635 .080 Uiso d R 1 . . H
C11 .6092(4) .1214(3) .5328(4) .0500(9) Uani d . 1 . . C
H11A .7185 .0980 .5321 .080 Uiso d R 1 . . H
C12 .4942(5) .1366(3) .6333(3) .0486(9) Uani d . 1 . . C
H12A .5231 .1235 .7038 .080 Uiso d R 1 . . H
C13 .3111(5) .4915(3) .3864(4) .0535(10) Uani d . 1 . . C
H13A .2973 .4614 .4661 .080 Uiso d R 1 . . H
C14 .3920(5) .5926(4) .3411(4) .0611(11) Uani d . 1 . . C
H14A .4371 .6297 .3874 .080 Uiso d R 1 . . H
C15 .4093(5) .6377(4) .2294(4) .0635(11) Uani d . 1 . . C
H15A .4631 .7082 .1976 .080 Uiso d R 1 . . H
C16 .3453(4) .5814(3) .1606(3) .0509(9) Uani d . 1 . . C
C17 .2696(4) .4784(3) .2130(3) .0411(8) Uani d . 1 . . C
C18 .2102(4) .4137(3) .1462(3) .0414(8) Uani d . 1 . . C
C19 .2197(4) .4579(3) .0306(3) .0500(9) Uani d . 1 . . C
C20 .1561(5) .3930(4) -.0302(3) .0604(11) Uani d . 1 . . C
H20A .1618 .4198 -.1094 .080 Uiso d R 1 . . H
C21 .0873(5) .2920(4) .0232(3) .0581(11) Uani d . 1 . . C
H21A .0408 .2481 -.0170 .080 Uiso d R 1 . . H
C22 .0854(4) .2528(4) .1366(3) .0487(9) Uani d . 1 . . C
H22A .0384 .1809 .1731 .080 Uiso d R 1 . . H
C23 .2941(5) .5659(4) -.0181(4) .0649(12) Uani d . 1 . . C
H23A .3033 .5950 -.0974 .080 Uiso d R 1 . . H
C24 .3527(5) .6238(4) .0438(4) .0638(12) Uani d . 1 . . C
H24A .3996 .6962 .0095 .080 Uiso d R 1 . . H
O1W .2627(4) -.0484(4) .1944(3) .0935(11) Uani d . 1 . . O
H1WA .2658 .0061 .1292 .080 Uiso d R 1 . . H
H1WB .2623 -.0157 .2594 .080 Uiso d R 1 . . H
O2W .5689(4) -.1273(3) .0509(3) .0857(10) Uani d . 1 . . O
H2WA .6443 -.0694 .0268 .080 Uiso d R 1 . . H
H2WB .4693 -.1006 .0989 .080 Uiso d R 1 . . H

loop_
_atom_site_aniso_label
_atom_site_aniso_U_11
_atom_site_aniso_U_22
_atom_site_aniso_U_33
_atom_site_aniso_U_12
_atom_site_aniso_U_13
_atom_site_aniso_U_23
Cu1 .0360(2) .0507(3) .0323(2) .00122(18) -.00952(17) -.00420(18)
N1 .056(2) .072(3) .077(3) .0026(19) -.020(2) -.024(2)
N2 .033(2) .056(3) .085(4) .008(2) -.024(3) -.030(3)
N3 .0397(17) .067(2) .0435(17) .0062(15) -.0103(14) -.0003(16)
N4 .054(2) .082(3) .0475(19) .0219(19) -.0130(17) -.0117(18)
N5 .128(5) .191(6) .084(3) .094(4) -.036(3) .007(4)
N6 .0369(15) .0404(16) .0351(15) -.0008(12) -.0097(12) -.0051(12)
N7 .0365(15) .0392(16) .0332(15) -.0031(12) -.0057(12) -.0055(12)
N8 .0482(17) .0431(17) .0418(17) -.0021(13) -.0136(14) -.0059(13)
N9 .0379(15) .0498(18) .0357(15) .0014(13) -.0111(12) -.0054(13)
N10 .088(4) .198(7) .072(3) .020(4) -.022(3) -.016(3)
N11 .071(4) .075(4) .042(3) .002(3) -.006(3) -.017(2)
C1 .040(2) .060(2) .039(2) .0023(17) -.0048(16) -.0067(17)
C2 .056(2) .076(3) .034(2) .006(2) -.0069(17) -.0130(19)
C3 .063(3) .064(3) .038(2) -.002(2) -.0195(18) -.0100(18)
C4 .048(2) .0357(19) .044(2) -.0021(15) -.0187(16) -.0062(15)
C5 .0384(18) .0307(17) .0352(17) -.0040(13) -.0106(14) -.0061(13)
C6 .0342(17) .0298(17) .0440(19) -.0029(13) -.0110(15) -.0045(14)
C7 .0355(18) .0356(19) .053(2) -.0043(14) -.0114(16) -.0048(15)
C8 .038(2) .048(2) .062(3) -.0009(16) -.0087(18) -.0068(18)
C9 .049(2) .053(2) .053(2) -.0005(18) .0068(19) -.0087(19)
C10 .046(2) .050(2) .042(2) -.0022(17) -.0046(16) -.0062(16)
C11 .041(2) .045(2) .071(3) -.0026(16) -.0274(19) -.0080(19)
C12 .056(2) .044(2) .055(2) -.0006(17) -.0288(19) -.0082(17)
C13 .058(2) .048(2) .056(2) .0011(19) -.0187(19) -.0131(18)
C14 .065(3) .050(2) .072(3) -.006(2) -.020(2) -.016(2)
C15 .060(3) .043(2) .078(3) -.0114(19) -.007(2) -.005(2)
C16 .047(2) .042(2) .052(2) .0039(17) -.0026(18) -.0012(17)
C17 .0364(18) .040(2) .0398(19) .0062(15) -.0048(15) -.0048(15)
C18 .0326(17) .050(2) .0363(18) .0100(15) -.0070(14) -.0039(16)
C19 .044(2) .061(2) .0365(19) .0122(18) -.0080(16) .0009(17)
C20 .060(3) .082(3) .036(2) .022(2) -.0153(19) -.009(2)
C21 .056(2) .080(3) .043(2) .015(2) -.0188(19) -.024(2)
C22 .043(2) .062(2) .044(2) .0039(17) -.0163(17) -.0144(18)
C23 .065(3) .066(3) .044(2) .015(2) -.002(2) .010(2)
C24 .064(3) .050(3) .060(3) -.001(2) -.004(2) .012(2)
O1W .065(2) .132(3) .088(2) .003(2) -.0223(19) -.037(2)
O2W .076(2) .074(2) .086(2) -.0002(17) -.0029(18) .0050(18)

loop_
_atom_type_symbol
_atom_type_description
_atom_type_scat_dispersion_real
_atom_type_scat_dispersion_imag
_atom_type_scat_source
C C .0033 .0016 'International Tables Vol C Tables 4.2.6.8 and 6.1.1.4'
H H .0000 .0000 'International Tables Vol C Tables 4.2.6.8 and 6.1.1.4'
N N .0061 .0033 'International Tables Vol C Tables 4.2.6.8 and 6.1.1.4'
O O .0106 .0060 'International Tables Vol C Tables 4.2.6.8 and 6.1.1.4'
Cu Cu .3201 1.2651 'International Tables Vol C Tables 4.2.6.8 and 6.1.1.4'

loop_
_geom_angle_atom_site_label_1
_geom_angle_atom_site_label_2
_geom_angle_atom_site_label_3
_geom_angle_site_symmetry_1
_geom_angle_site_symmetry_3
_geom_angle
_geom_angle_publ_flag
N3 Cu1 N6 . . 92.21(12) yes
N3 Cu1 N9 . . 92.55(12) yes
N6 Cu1 N9 . . 171.83(11) yes
N3 Cu1 N7 . . 170.71(12) yes
N6 Cu1 N7 . . 81.49(11) yes
N9 Cu1 N7 . . 94.53(11) yes
N3 Cu1 N8 . . 101.94(13) yes
N6 Cu1 N8 . . 94.74(11) yes
N9 Cu1 N8 . . 77.76(11) yes
N7 Cu1 N8 . . 85.46(11) yes
N3 Cu1 N1 . . 89.61(13) yes
N6 Cu1 N1 . . 84.32(12) yes
N9 Cu1 N1 . . 102.36(12) yes
N7 Cu1 N1 . . 83.02(11) yes
N8 Cu1 N1 . . 168.45(11) yes
N2 N1 Cu1 . . 112.5(2) yes
N2 N1 O1W . . 134.6(3) no
Cu1 N1 O1W . . 102.11(16) no
N1 N2 N1 2_556 . 180.0 no
N4 N3 Cu1 . . 123.4(3) yes
N5 N4 N3 . . 177.0(5) no
C1 N6 C5 . . 118.3(3) no
C1 N6 Cu1 . . 128.5(2) no
C5 N6 Cu1 . . 113.0(2) no
C10 N7 C6 . . 117.5(3) no
C10 N7 Cu1 . . 130.7(2) no
C6 N7 Cu1 . . 111.3(2) no
C13 N8 C17 . . 118.3(3) no
C13 N8 Cu1 . . 132.9(3) no
C17 N8 Cu1 . . 108.6(2) no
C22 N9 C18 . . 118.7(3) no
C22 N9 Cu1 . . 124.0(3) no
C18 N9 Cu1 . . 117.1(2) no
N11 N10 O1W . . 140.3(4) no
N10 N11 N10 2 . 180.0 no
N6 C1 C2 . . 121.9(3) no
C3 C2 C1 . . 119.7(4) no
C2 C3 C4 . . 120.2(3) no
C5 C4 C3 . . 116.4(3) no
C5 C4 C12 . . 119.1(3) no
C3 C4 C12 . . 124.5(3) no
N6 C5 C4 . . 123.5(3) no
N6 C5 C6 . . 116.6(3) no
C4 C5 C6 . . 120.0(3) no
N7 C6 C7 . . 124.0(3) no
N7 C6 C5 . . 116.6(3) no
C7 C6 C5 . . 119.4(3) no
C6 C7 C8 . . 116.7(3) no
C6 C7 C11 . . 119.4(3) no
C8 C7 C11 . . 123.8(3) no
C9 C8 C7 . . 119.2(3) no
C8 C9 C10 . . 119.9(4) no
C8 C9 N10 . 2_655 117.3(3) no
C10 C9 N10 . 2_655 121.4(3) no
N7 C10 C9 . . 122.6(4) no
C12 C11 C7 . . 120.6(3) no
C11 C12 C4 . . 121.4(3) no
N8 C13 C14 . . 123.1(4) no
C15 C14 C13 . . 119.3(4) no
C14 C15 C16 . . 119.7(4) no
C17 C16 C15 . . 116.9(4) no
C17 C16 C24 . . 119.2(4) no
C15 C16 C24 . . 123.9(4) no
N8 C17 C16 . . 122.7(3) no
N8 C17 C18 . . 117.7(3) no
C16 C17 C18 . . 119.7(3) no
N9 C18 C19 . . 121.6(3) no
N9 C18 C17 . . 118.8(3) no
C19 C18 C17 . . 119.6(3) no
C20 C19 C18 . . 117.6(4) no
C20 C19 C23 . . 124.0(4) no
C18 C19 C23 . . 118.5(4) no
C21 C20 C19 . . 119.9(4) no
C20 C21 C22 . . 119.3(4) no
N9 C22 C21 . . 122.9(4) no
C24 C23 C19 . . 121.4(4) no
C23 C24 C16 . . 121.5(4) no
N10 O1W O2W . . 92.79(17) yes
N10 O1W N1 . . 112.09(18) yes
O2W O1W N1 . . 154.61(17) yes

loop_
_geom_bond_atom_site_label_1
_geom_bond_atom_site_label_2
_geom_bond_site_symmetry_2
_geom_bond_distance
_geom_bond_publ_flag
Cu1 N3 . 1.964(3) yes
Cu1 N6 . 2.009(3) yes
Cu1 N9 . 2.018(3) yes
Cu1 N7 . 2.054(3) yes
Cu1 N8 . 2.306(3) yes
Cu1 N1 . 2.759(4) yes
N1 N2 . 1.182(4) no
N1 O1W . 2.908(5) yes
N2 N1 2_556 1.182(4) no
N3 N4 . 1.171(4) no
N4 N5 . 1.142(5) no
N6 C1 . 1.329(4) no
N6 C5 . 1.358(4) no
N7 C10 . 1.325(4) no
N7 C6 . 1.360(4) no
N8 C13 . 1.321(5) no
N8 C17 . 1.355(4) no
N9 C22 . 1.325(5) no
N9 C18 . 1.366(5) no
N10 N11 . 1.133(6) no
N10 O1W . 2.792(6) no
N11 N10 2 1.133(6) no
C1 C2 . 1.396(5) no
C2 C3 . 1.358(6) no
C3 C4 . 1.408(5) no
C4 C5 . 1.396(5) no
C4 C12 . 1.424(5) no
C5 C6 . 1.435(5) no
C6 C7 . 1.397(5) no
C7 C8 . 1.416(5) no
C7 C11 . 1.431(5) no
C8 C9 . 1.365(6) no
C9 C10 . 1.402(5) no
C9 N10 2_655 3.411(7) no
C11 C12 . 1.348(5) no
C13 C14 . 1.392(6) no
C14 C15 . 1.358(6) no
C15 C16 . 1.417(6) no
C16 C17 . 1.403(5) no
C16 C24 . 1.426(6) no
C17 C18 . 1.437(5) no
C18 C19 . 1.412(5) no
C19 C20 . 1.405(6) no
C19 C23 . 1.442(6) no
C20 C21 . 1.363(6) no
C21 C22 . 1.391(5) no
C23 C24 . 1.335(6) no
O1W O2W . 2.857(5) yes

loop_
_geom_hbond_atom_site_label_D
_geom_hbond_atom_site_label_H
_geom_hbond_atom_site_label_A
_geom_hbond_site_symmetry_A
_geom_hbond_distance_DH
_geom_hbond_distance_HA
_geom_hbond_distance_DA
_geom_hbond_angle_DHA
O1W H1WA N10 . .94 2.25 2.792(6) 116.1
O1W H1WB N1 . .94 2.24 2.908(5) 127.5
O2W H2WB O1W . .94 1.92 2.857(5) 178.2
C9 H9A N10 2_655 .94 2.50 3.411(7) 163.4
